data_7209145
loop_
_publ_author_name
'Zhu, Jing'
'Song, Hui-Feng'
'Yan, Peng-Fei'
'Hou, Guang-Feng'
'Li, Guang-Ming'

_publ_section_title
;
 Slow relaxation processes of salen type Dy2 complex and 1D ionic spiral
 Dyn coordination polymer
;
_journal_issue 9
_journal_name_full CrystEngComm
_journal_page_first 1747
_journal_paper_doi 10.1039/c2ce26680f
_journal_volume 15
_journal_year 2013
_chemical_formula_moiety 'C23 H34 Cl2 Dy N2 O5, 3(C H4 O), Cl'
_chemical_formula_sum 'C26 H46 Cl3 Dy N2 O8'
_chemical_formula_weight 783.50
_chemical_name_systematic
;
?
;
_space_group_IT_number 61
_symmetry_cell_setting orthorhombic
_symmetry_space_group_name_Hall '-P 2ac 2ab'
_symmetry_space_group_name_H-M 'P b c a'
_atom_sites_solution_hydrogens geom
_atom_sites_solution_primary direct
_atom_sites_solution_secondary difmap
_audit_creation_method SHELXL-97
_cell_angle_alpha 90.00
_cell_angle_beta 90.00
_cell_angle_gamma 90.00
_cell_formula_units_Z 8
_cell_length_a 17.182(3)
_cell_length_b 17.970(4)
_cell_length_c 22.695(4)
_cell_measurement_reflns_used 24926
_cell_measurement_temperature 293(2)
_cell_measurement_theta_max 27.44
_cell_measurement_theta_min 3.13
_cell_volume 7007(2)
_computing_cell_refinement 'RAPID-AUTO (Rigaku 1998 <i>RAPID-AUTO</i>)'
_computing_data_collection 'RAPID-AUTO (Rigaku 1998 <i>RAPID-AUTO</i>)'
_computing_data_reduction 'CrystalClear (Rigaku/MSC, 2002)'
_computing_molecular_graphics 'Diamond (Crystl Impact GbR, 2005)'
_computing_publication_material SHELXL-97
_computing_structure_refinement 'SHELXL-97 (Sheldrick, 2008)'
_computing_structure_solution 'SHELXS-97 (Sheldrick, 2008)'
_diffrn_ambient_temperature 293(2)
_diffrn_measured_fraction_theta_full 0.991
_diffrn_measured_fraction_theta_max 0.991
_diffrn_measurement_device_type 'Rigaku RAXIS-RAPID'
_diffrn_measurement_method '\w scan'
_diffrn_radiation_monochromator graphite
_diffrn_radiation_source 'fine-focus sealed tube'
_diffrn_radiation_type MoK\a
_diffrn_radiation_wavelength 0.71073
_diffrn_reflns_av_R_equivalents 0.0562
_diffrn_reflns_av_sigmaI/netI 0.0406
_diffrn_reflns_limit_h_max 22
_diffrn_reflns_limit_h_min -21
_diffrn_reflns_limit_k_max 23
_diffrn_reflns_limit_k_min -23
_diffrn_reflns_limit_l_max 29
_diffrn_reflns_limit_l_min -28
_diffrn_reflns_number 48697
_diffrn_reflns_theta_full 27.42
_diffrn_reflns_theta_max 27.42
_diffrn_reflns_theta_min 3.13
_diffrn_standards_decay_% 0
_diffrn_standards_interval_count 0
_diffrn_standards_interval_time 0
_diffrn_standards_number 0
_exptl_absorpt_coefficient_mu 2.404
_exptl_absorpt_correction_T_max 0.7779
_exptl_absorpt_correction_T_min 0.7295
_exptl_absorpt_correction_type multi-scan
_exptl_absorpt_process_details 'ABSCOR (Higashi, 1995)'
_exptl_crystal_colour yellow
_exptl_crystal_density_diffrn 1.485
_exptl_crystal_density_method 'not measured'
_exptl_crystal_description block
_exptl_crystal_F_000 3176
_exptl_crystal_size_max 0.14
_exptl_crystal_size_mid 0.12
_exptl_crystal_size_min 0.11
_refine_diff_density_max 0.471
_refine_diff_density_min -0.700
_refine_diff_density_rms 0.076
_refine_ls_extinction_method none
_refine_ls_goodness_of_fit_ref 1.003
_refine_ls_hydrogen_treatment constr
_refine_ls_matrix_type full
_refine_ls_number_parameters 385
_refine_ls_number_reflns 7915
_refine_ls_number_restraints 38
_refine_ls_restrained_S_all 1.007
_refine_ls_R_factor_all 0.0693
_refine_ls_R_factor_gt 0.0342
_refine_ls_shift/su_max 0.004
_refine_ls_shift/su_mean 0.000
_refine_ls_structure_factor_coef Fsqd
_refine_ls_weighting_details 'calc w=1/[\s^2^(Fo^2^)+(0.0251P)^2^+6.3296P] where P=(Fo^2^+2Fc^2^)/3'
_refine_ls_weighting_scheme calc
_refine_ls_wR_factor_gt 0.0677
_refine_ls_wR_factor_ref 0.0783
_reflns_number_gt 5104
_reflns_number_total 7915
_reflns_threshold_expression >2sigma(I)
_cod_data_source_file c2ce26680f.txt
_cod_data_source_block c
_cod_depositor_comments
;
The following automatic conversions were performed:

'_symmetry_cell_setting' value 'Orthorhombic' changed to
'orthorhombic' according to
/home/saulius/struct/CIF-dictionaries/cif_core.dic dictionary named
'cif_core.dic' version 2.4.2 from 2011-04-26.

Automatic conversion script
Id: cif_fix_values 1891 2012-01-12 08:04:46Z andrius 
;
_cod_database_code 7209145

loop_
_symmetry_equiv_pos_as_xyz
'x, y, z'
'-x+1/2, -y, z+1/2'
'x+1/2, -y+1/2, -z'
'-x, y+1/2, -z+1/2'
'-x, -y, -z'
'x-1/2, y, -z-1/2'
'-x-1/2, y-1/2, z'
'x, -y-1/2, z-1/2'

loop_
_atom_site_label
_atom_site_type_symbol
_atom_site_fract_x
_atom_site_fract_y
_atom_site_fract_z
_atom_site_U_iso_or_equiv
_atom_site_adp_type
_atom_site_occupancy
_atom_site_symmetry_multiplicity
_atom_site_calc_flag
_atom_site_refinement_flags
_atom_site_disorder_assembly
_atom_site_disorder_group
O8' O 0.3366(16) 0.5933(18) 0.1739(13) 0.271(10) Uani 0.383(11) 1 d PDU A 1
H8' H 0.3704 0.6167 0.1914 0.407 Uiso 0.383(11) 1 d PR A 1
C26' C 0.2797(18) 0.5583(18) 0.2164(14) 0.224(10) Uani 0.383(11) 1 d PDU A 1
H26A H 0.2996 0.5664 0.2554 0.336 Uiso 0.383(11) 1 d PR A 1
H26B H 0.2799 0.5060 0.2078 0.336 Uiso 0.383(11) 1 d PR A 1
H26C H 0.2274 0.5769 0.2140 0.336 Uiso 0.383(11) 1 d PR A 1
O8 O 0.2992(13) 0.6357(9) 0.1813(8) 0.307(8) Uani 0.617(11) 1 d PDU A 2
H8 H 0.3410 0.6228 0.1954 0.461 Uiso 0.617(11) 1 d PR A 2
C26 C 0.2679(8) 0.5730(8) 0.1453(6) 0.142(5) Uani 0.617(11) 1 d PDU A 2
H26D H 0.2226 0.5533 0.1646 0.212 Uiso 0.617(11) 1 d PR A 2
H26E H 0.3061 0.5345 0.1412 0.212 Uiso 0.617(11) 1 d PR A 2
H26F H 0.2538 0.5914 0.1071 0.212 Uiso 0.617(11) 1 d PR A 2
Dy1 Dy 0.505934(9) 0.754833(9) 0.894528(7) 0.03888(6) Uani 1 1 d . . .
Cl1 Cl 0.59226(6) 0.87634(6) 0.89786(5) 0.0598(3) Uani 1 1 d . . .
Cl2 Cl 0.42390(7) 0.63308(6) 0.87489(5) 0.0619(3) Uani 1 1 d . . .
Cl3 Cl 0.19115(8) 0.72449(12) 0.75111(7) 0.1125(6) Uani 1 1 d . . .
C1 C 0.0641(3) 0.9157(3) 0.8764(2) 0.0630(12) Uani 1 1 d . . .
H1A H 0.0645 0.9488 0.8449 0.076 Uiso 1 1 calc R . .
C2 C 0.3093(2) 0.5354(2) 0.9946(2) 0.0544(11) Uani 1 1 d . . .
H2D H 0.3421 0.5397 0.9600 0.065 Uiso 1 1 calc R . .
H2B H 0.3428 0.5292 1.0287 0.065 Uiso 1 1 calc R . .
C3 C 0.2566(2) 0.4674(3) 0.9884(2) 0.0611(13) Uani 1 1 d . . .
H3A H 0.2883 0.4235 0.9821 0.073 Uiso 1 1 calc R . .
H3B H 0.2276 0.4604 1.0247 0.073 Uiso 1 1 calc R . .
C4 C 0.3835(3) 0.8884(3) 1.1217(2) 0.0755(15) Uani 1 1 d . . .
H4A H 0.3763 0.9155 1.1562 0.091 Uiso 1 1 calc R . .
C5 C 0.4359(3) 0.9133(3) 1.0790(2) 0.0678(14) Uani 1 1 d . . .
H5A H 0.4635 0.9571 1.0855 0.081 Uiso 1 1 calc R . .
C6 C 0.4475(2) 0.8745(2) 1.0279(2) 0.0567(11) Uani 1 1 d . . .
H6A H 0.4827 0.8923 1.0002 0.068 Uiso 1 1 calc R . .
C7 C 0.2056(2) 0.6157(2) 0.94887(17) 0.0421(9) Uani 1 1 d . . .
H7A H 0.2366 0.6201 0.9128 0.051 Uiso 1 1 calc R . .
C8 C 0.1532(2) 0.5472(2) 0.9442(2) 0.0547(11) Uani 1 1 d . . .
H8A H 0.1210 0.5438 0.9792 0.066 Uiso 1 1 calc R . .
H8B H 0.1191 0.5526 0.9105 0.066 Uiso 1 1 calc R . .
C9 C 0.2005(3) 0.4762(2) 0.9378(2) 0.0628(12) Uani 1 1 d . . .
H9A H 0.1656 0.4337 0.9366 0.075 Uiso 1 1 calc R . .
H9B H 0.2292 0.4775 0.9010 0.075 Uiso 1 1 calc R . .
C10 C 0.3429(3) 0.8242(3) 1.1126(2) 0.0673(13) Uani 1 1 d . . .
H10A H 0.3085 0.8073 1.1413 0.081 Uiso 1 1 calc R . .
C11 C 0.0222(3) 0.9323(2) 0.9277(2) 0.0606(12) Uani 1 1 d . . .
H11A H -0.0062 0.9763 0.9297 0.073 Uiso 1 1 calc R . .
C12 C 0.3071(2) 0.7178(2) 1.05179(18) 0.0486(10) Uani 1 1 d . . .
H12A H 0.2714 0.7065 1.0812 0.058 Uiso 1 1 calc R . .
C13 C 0.1506(2) 0.7338(2) 0.91586(18) 0.0462(10) Uani 1 1 d . . .
H13A H 0.1757 0.7257 0.8801 0.055 Uiso 1 1 calc R . .
C14 C 0.1061(2) 0.8000(2) 0.92130(16) 0.0409(9) Uani 1 1 d . . .
C15 C 0.1044(3) 0.8505(3) 0.8732(2) 0.0591(12) Uani 1 1 d . . .
H15A H 0.1313 0.8389 0.8388 0.071 Uiso 1 1 calc R . .
C16 C 0.4753(3) 0.7402(4) 0.7410(2) 0.103(2) Uani 1 1 d . . .
H16A H 0.4613 0.7820 0.7168 0.154 Uiso 1 1 calc R . .
H16B H 0.4290 0.7180 0.7569 0.154 Uiso 1 1 calc R . .
H16C H 0.5026 0.7042 0.7175 0.154 Uiso 1 1 calc R . .
C17 C 0.3268(3) 0.8138(3) 0.8486(2) 0.0795(16) Uani 1 1 d . . .
H17A H 0.3018 0.8478 0.8220 0.119 Uiso 1 1 calc R . .
H17B H 0.3017 0.8161 0.8864 0.119 Uiso 1 1 calc R . .
H17C H 0.3229 0.7641 0.8333 0.119 Uiso 1 1 calc R . .
C18 C 0.0221(2) 0.8849(2) 0.97517(19) 0.0498(10) Uani 1 1 d . . .
H18A H -0.0071 0.8970 1.0083 0.060 Uiso 1 1 calc R . .
C19 C 0.2607(2) 0.6065(2) 1.00162(18) 0.0447(9) Uani 1 1 d . . .
H19A H 0.2293 0.6018 1.0374 0.054 Uiso 1 1 calc R . .
C20 C 0.4821(4) 0.5107(5) 0.2733(3) 0.134(3) Uani 1 1 d . . .
H20C H 0.4757 0.5304 0.2343 0.202 Uiso 1 1 calc R . .
H20B H 0.4847 0.4574 0.2714 0.202 Uiso 1 1 calc R . .
H20A H 0.5293 0.5297 0.2902 0.202 Uiso 1 1 calc R . .
C21 C 0.6375(3) 0.6095(3) 0.8808(2) 0.0815(16) Uani 1 1 d . . .
H21A H 0.6900 0.5989 0.8692 0.122 Uiso 1 1 calc R . .
H21B H 0.6026 0.5760 0.8611 0.122 Uiso 1 1 calc R . .
H21C H 0.6325 0.6033 0.9227 0.122 Uiso 1 1 calc R . .
C22 C 0.4064(2) 0.8071(2) 1.01634(18) 0.0446(9) Uani 1 1 d . . .
C23 C 0.3526(2) 0.7829(2) 1.05951(19) 0.0480(10) Uani 1 1 d . . .
C24 C 0.0659(2) 0.8177(2) 0.97459(17) 0.0401(8) Uani 1 1 d . . .
C25 C 0.2203(5) 0.4629(7) 0.2745(4) 0.196(5) Uani 1 1 d . . .
H25C H 0.2053 0.5039 0.2991 0.295 Uiso 1 1 calc R . .
H25B H 0.1852 0.4220 0.2808 0.295 Uiso 1 1 calc R . .
H25A H 0.2184 0.4778 0.2340 0.295 Uiso 1 1 calc R . .
N1 N 0.31092(17) 0.67273(18) 1.00752(15) 0.0454(8) Uani 1 1 d . . .
H1C H 0.3386 0.6788 0.9757 0.054 Uiso 1 1 d R . .
N2 N 0.15939(17) 0.68351(18) 0.95650(14) 0.0411(7) Uani 1 1 d . . .
H2C H 0.1243 0.6977 0.9915 0.049 Uiso 1 1 d R . .
O1 O 0.2971(4) 0.4405(4) 0.2890(3) 0.188(3) Uani 1 1 d . . .
H1B H 0.3140 0.3977 0.2757 0.281 Uiso 1 1 d R . .
O2 O 0.4210(3) 0.5311(3) 0.3070(2) 0.1256(17) Uani 1 1 d . . .
H2A H 0.3754 0.5345 0.2900 0.188 Uiso 1 1 d R . .
O3 O 0.61878(18) 0.68323(18) 0.86551(13) 0.0646(9) Uani 1 1 d . . .
H3C H 0.6623 0.7057 0.8554 0.097 Uiso 1 1 d R . .
O4 O 0.41588(14) 0.77015(16) 0.96736(12) 0.0507(7) Uani 1 1 d . . .
O5 O 0.40727(16) 0.83369(18) 0.85491(14) 0.0635(9) Uani 1 1 d . . .
H5B H 0.4207 0.8542 0.8217 0.095 Uiso 1 1 d R . .
O6 O 0.06976(14) 0.77434(15) 1.02027(11) 0.0457(6) Uani 1 1 d . . .
O7 O 0.52387(17) 0.76440(19) 0.78775(13) 0.0672(9) Uani 1 1 d . . .
H7B H 0.5649 0.7390 0.7787 0.101 Uiso 1 1 d R . .

loop_
_atom_site_aniso_label
_atom_site_aniso_U_11
_atom_site_aniso_U_22
_atom_site_aniso_U_33
_atom_site_aniso_U_23
_atom_site_aniso_U_13
_atom_site_aniso_U_12
O8' 0.284(12) 0.268(12) 0.261(11) 0.000(9) -0.008(9) 0.003(9)
C26' 0.228(12) 0.225(12) 0.220(12) -0.015(9) -0.006(9) -0.007(9)
O8 0.322(11) 0.319(11) 0.280(10) 0.013(9) -0.013(8) -0.007(9)
C26 0.141(8) 0.150(9) 0.134(8) 0.009(7) -0.002(7) 0.020(7)
Dy1 0.03875(9) 0.03760(10) 0.04030(9) 0.00050(8) -0.00354(8) -0.00383(8)
Cl1 0.0622(6) 0.0494(6) 0.0679(7) 0.0069(6) -0.0130(6) -0.0179(5)
Cl2 0.0714(7) 0.0490(6) 0.0653(7) -0.0059(5) -0.0053(6) -0.0198(6)
Cl3 0.0776(9) 0.1779(18) 0.0819(10) -0.0482(11) -0.0258(8) 0.0157(10)
C1 0.075(3) 0.058(3) 0.056(3) 0.019(2) -0.005(2) 0.009(2)
C2 0.043(2) 0.043(2) 0.077(3) 0.009(2) 0.005(2) 0.0098(19)
C3 0.057(3) 0.040(2) 0.086(4) 0.009(2) 0.011(3) 0.005(2)
C4 0.073(3) 0.076(4) 0.077(3) -0.036(3) 0.007(3) -0.001(3)
C5 0.057(3) 0.054(3) 0.093(4) -0.024(3) -0.001(3) -0.001(2)
C6 0.048(2) 0.049(3) 0.073(3) -0.012(2) 0.001(2) -0.0017(19)
C7 0.0408(19) 0.037(2) 0.049(2) -0.0016(18) 0.0067(18) 0.0044(16)
C8 0.047(2) 0.049(3) 0.068(3) -0.009(2) 0.002(2) -0.0043(19)
C9 0.065(3) 0.044(3) 0.079(3) -0.011(2) 0.007(3) -0.004(2)
C10 0.060(3) 0.083(4) 0.059(3) -0.018(3) 0.015(2) -0.007(2)
C11 0.063(3) 0.047(3) 0.073(3) 0.008(2) -0.005(3) 0.010(2)
C12 0.044(2) 0.052(3) 0.050(2) 0.000(2) 0.0085(19) 0.0004(18)
C13 0.0432(19) 0.054(3) 0.041(2) -0.0049(19) -0.0007(17) -0.0006(18)
C14 0.043(2) 0.042(2) 0.037(2) 0.0009(17) -0.0042(17) 0.0017(17)
C15 0.072(3) 0.059(3) 0.046(2) 0.008(2) 0.004(2) 0.009(2)
C16 0.096(4) 0.161(7) 0.051(3) -0.014(4) -0.015(3) -0.015(4)
C17 0.054(3) 0.084(4) 0.101(4) -0.008(3) -0.023(3) 0.006(3)
C18 0.048(2) 0.044(2) 0.057(3) 0.003(2) 0.004(2) 0.0059(18)
C19 0.0366(19) 0.042(2) 0.056(2) 0.0023(19) 0.0046(19) 0.0004(16)
C20 0.105(5) 0.192(9) 0.107(5) -0.047(6) 0.023(5) 0.006(5)
C21 0.083(4) 0.064(3) 0.098(4) 0.015(3) 0.017(3) 0.026(3)
C22 0.0342(18) 0.047(2) 0.053(2) -0.006(2) -0.0052(18) 0.0053(16)
C23 0.044(2) 0.048(2) 0.053(3) -0.006(2) 0.001(2) -0.0012(18)
C24 0.0390(19) 0.040(2) 0.041(2) 0.0013(18) -0.0037(17) -0.0045(16)
C25 0.099(6) 0.324(15) 0.166(9) -0.034(9) 0.003(7) -0.040(8)
N1 0.0381(16) 0.048(2) 0.050(2) -0.0012(16) 0.0050(15) -0.0023(15)
N2 0.0371(15) 0.0432(19) 0.0431(19) -0.0056(15) 0.0026(14) 0.0053(14)
O1 0.143(5) 0.232(7) 0.188(6) -0.080(5) 0.016(5) -0.063(5)
O2 0.102(3) 0.124(4) 0.151(4) -0.054(3) 0.023(3) -0.020(3)
O3 0.0685(19) 0.062(2) 0.063(2) 0.0172(16) 0.0146(16) 0.0187(16)
O4 0.0461(14) 0.0542(18) 0.0519(16) -0.0095(14) 0.0021(13) -0.0048(13)
O5 0.0480(16) 0.071(2) 0.072(2) 0.0130(17) -0.0021(16) 0.0069(15)
O6 0.0504(14) 0.0465(16) 0.0403(14) 0.0044(12) 0.0050(13) 0.0050(12)
O7 0.0587(16) 0.096(3) 0.0466(16) 0.0032(17) -0.0074(14) 0.0093(17)

loop_
_atom_type_symbol
_atom_type_description
_atom_type_scat_dispersion_real
_atom_type_scat_dispersion_imag
_atom_type_scat_source
C C 0.0033 0.0016 'International Tables Vol C Tables 4.2.6.8 and 6.1.1.4'
H H 0.0000 0.0000 'International Tables Vol C Tables 4.2.6.8 and 6.1.1.4'
Cl Cl 0.1484 0.1585 'International Tables Vol C Tables 4.2.6.8 and 6.1.1.4'
Dy Dy -0.1892 4.4098 'International Tables Vol C Tables 4.2.6.8 and 6.1.1.4'
N N 0.0061 0.0033 'International Tables Vol C Tables 4.2.6.8 and 6.1.1.4'
O O 0.0106 0.0060 'International Tables Vol C Tables 4.2.6.8 and 6.1.1.4'

loop_
_geom_angle_atom_site_label_1
_geom_angle_atom_site_label_2
_geom_angle_atom_site_label_3
_geom_angle
_geom_angle_site_symmetry_1
_geom_angle_site_symmetry_3
C26' O8' H8' 111.3 . .
C26' O8' H8 86.6 . .
H8' O8' H8 39.1 . .
C26' O8' H26E 77.4 . .
H8' O8' H26E 156.0 . .
H8 O8' H26E 162.3 . .
O8' C26' H26A 107.2 . .
O8' C26' H26B 105.9 . .
H26A C26' H26B 109.5 . .
O8' C26' H26C 115.2 . .
H26A C26' H26C 109.5 . .
H26B C26' H26C 109.5 . .
C26 O8 H8' 103.9 . .
C26 O8 H8 108.4 . .
H8' O8 H8 13.0 . .
O8 C26 H26D 108.8 . .
O8 C26 H26E 110.6 . .
H26D C26 H26E 109.5 . .
O8 C26 H26F 109.1 . .
H26D C26 H26F 109.5 . .
H26E C26 H26F 109.5 . .
O4 Dy1 O6 74.92(10) . 3_567
O4 Dy1 O5 73.70(10) . .
O6 Dy1 O5 142.81(10) 3_567 .
O4 Dy1 O3 143.66(10) . .
O6 Dy1 O3 73.95(10) 3_567 .
O5 Dy1 O3 141.55(10) . .
O4 Dy1 O7 142.57(10) . .
O6 Dy1 O7 142.51(9) 3_567 .
O5 Dy1 O7 71.02(10) . .
O3 Dy1 O7 70.55(10) . .
O4 Dy1 Cl2 81.96(7) . .
O6 Dy1 Cl2 102.06(7) 3_567 .
O5 Dy1 Cl2 92.82(8) . .
O3 Dy1 Cl2 86.62(9) . .
O7 Dy1 Cl2 87.61(8) . .
O4 Dy1 Cl1 105.10(7) . .
O6 Dy1 Cl1 84.02(7) 3_567 .
O5 Dy1 Cl1 85.34(8) . .
O3 Dy1 Cl1 89.85(9) . .
O7 Dy1 Cl1 84.24(8) . .
Cl2 Dy1 Cl1 171.80(4) . .
C15 C1 C11 119.3(4) . .
C15 C1 H1A 120.4 . .
C11 C1 H1A 120.4 . .
C3 C2 C19 110.6(3) . .
C3 C2 H2D 109.5 . .
C19 C2 H2D 109.5 . .
C3 C2 H2B 109.5 . .
C19 C2 H2B 109.5 . .
H2D C2 H2B 108.1 . .
C9 C3 C2 111.5(4) . .
C9 C3 H3A 109.3 . .
C2 C3 H3A 109.3 . .
C9 C3 H3B 109.3 . .
C2 C3 H3B 109.3 . .
H3A C3 H3B 108.0 . .
C10 C4 C5 119.8(5) . .
C10 C4 H4A 120.1 . .
C5 C4 H4A 120.1 . .
C6 C5 C4 121.2(5) . .
C6 C5 H5A 119.4 . .
C4 C5 H5A 119.4 . .
C5 C6 C22 121.1(4) . .
C5 C6 H6A 119.5 . .
C22 C6 H6A 119.5 . .
N2 C7 C8 111.0(3) . .
N2 C7 C19 109.4(3) . .
C8 C7 C19 109.2(3) . .
N2 C7 H7A 109.1 . .
C8 C7 H7A 109.1 . .
C19 C7 H7A 109.1 . .
C9 C8 C7 111.6(3) . .
C9 C8 H8A 109.3 . .
C7 C8 H8A 109.3 . .
C9 C8 H8B 109.3 . .
C7 C8 H8B 109.3 . .
H8A C8 H8B 108.0 . .
C3 C9 C8 110.8(4) . .
C3 C9 H9A 109.5 . .
C8 C9 H9A 109.5 . .
C3 C9 H9B 109.5 . .
C8 C9 H9B 109.5 . .
H9A C9 H9B 108.1 . .
C4 C10 C23 120.5(5) . .
C4 C10 H10A 119.7 . .
C23 C10 H10A 119.7 . .
C18 C11 C1 121.3(4) . .
C18 C11 H11A 119.3 . .
C1 C11 H11A 119.3 . .
N1 C12 C23 125.8(4) . .
N1 C12 H12A 117.1 . .
C23 C12 H12A 117.1 . .
N2 C13 C14 125.7(4) . .
N2 C13 H13A 117.2 . .
C14 C13 H13A 117.2 . .
C13 C14 C15 118.6(4) . .
C13 C14 C24 121.4(4) . .
C15 C14 C24 119.9(4) . .
C1 C15 C14 121.2(4) . .
C1 C15 H15A 119.4 . .
C14 C15 H15A 119.4 . .
O7 C16 H16A 109.5 . .
O7 C16 H16B 109.5 . .
H16A C16 H16B 109.5 . .
O7 C16 H16C 109.5 . .
H16A C16 H16C 109.5 . .
H16B C16 H16C 109.5 . .
O5 C17 H17A 109.5 . .
O5 C17 H17B 109.5 . .
H17A C17 H17B 109.5 . .
O5 C17 H17C 109.5 . .
H17A C17 H17C 109.5 . .
H17B C17 H17C 109.5 . .
C11 C18 C24 121.3(4) . .
C11 C18 H18A 119.4 . .
C24 C18 H18A 119.4 . .
N1 C19 C2 111.3(3) . .
N1 C19 C7 110.1(3) . .
C2 C19 C7 110.2(3) . .
N1 C19 H19A 108.4 . .
C2 C19 H19A 108.4 . .
C7 C19 H19A 108.4 . .
O2 C20 H20C 109.5 . .
O2 C20 H20B 109.5 . .
H20C C20 H20B 109.5 . .
O2 C20 H20A 109.5 . .
H20C C20 H20A 109.5 . .
H20B C20 H20A 109.5 . .
O3 C21 H21A 109.5 . .
O3 C21 H21B 109.5 . .
H21A C21 H21B 109.5 . .
O3 C21 H21C 109.5 . .
H21A C21 H21C 109.5 . .
H21B C21 H21C 109.5 . .
O4 C22 C23 121.0(4) . .
O4 C22 C6 121.8(4) . .
C23 C22 C6 117.2(4) . .
C22 C23 C12 121.9(4) . .
C22 C23 C10 120.2(4) . .
C12 C23 C10 118.0(4) . .
O6 C24 C18 121.9(4) . .
O6 C24 C14 121.1(3) . .
C18 C24 C14 116.9(4) . .
O1 C25 H25C 109.5 . .
O1 C25 H25B 109.5 . .
H25C C25 H25B 109.5 . .
O1 C25 H25A 109.5 . .
H25C C25 H25A 109.5 . .
H25B C25 H25A 109.5 . .
C12 N1 C19 123.1(3) . .
C12 N1 H1C 126.4 . .
C19 N1 H1C 110.2 . .
C13 N2 C7 123.8(3) . .
C13 N2 H2C 107.9 . .
C7 N2 H2C 128.0 . .
C25 O1 H1B 118.6 . .
C20 O2 H2A 117.7 . .
C21 O3 Dy1 128.1(3) . .
C21 O3 H3C 107.6 . .
Dy1 O3 H3C 120.5 . .
C22 O4 Dy1 139.8(2) . .
C17 O5 Dy1 125.0(3) . .
C17 O5 H5B 105.9 . .
Dy1 O5 H5B 113.0 . .
C24 O6 Dy1 142.1(2) . 3_467
C16 O7 Dy1 130.1(3) . .
C16 O7 H7B 98.1 . .
Dy1 O7 H7B 107.4 . .

loop_
_geom_bond_atom_site_label_1
_geom_bond_atom_site_label_2
_geom_bond_distance
_geom_bond_site_symmetry_2
O8' C26' 1.510(10) .
O8' H8' 0.8200 .
O8' H8 0.7249 .
O8' H26E 1.3923 .
C26' H26A 0.9600 .
C26' H26B 0.9600 .
C26' H26C 0.9600 .
O8 C26 1.491(9) .
O8 H8' 1.2906 .
O8 H8 0.8200 .
C26 H26D 0.9600 .
C26 H26E 0.9600 .
C26 H26F 0.9600 .
Dy1 O4 2.281(3) .
Dy1 O6 2.284(3) 3_567
Dy1 O5 2.385(3) .
Dy1 O3 2.418(3) .
Dy1 O7 2.449(3) .
Dy1 Cl2 2.6404(11) .
Dy1 Cl1 2.6407(11) .
C1 C15 1.363(6) .
C1 C11 1.402(6) .
C1 H1A 0.9300 .
C2 C3 1.527(6) .
C2 C19 1.535(5) .
C2 H2D 0.9700 .
C2 H2B 0.9700 .
C3 C9 1.508(6) .
C3 H3A 0.9700 .
C3 H3B 0.9700 .
C4 C10 1.364(6) .
C4 C5 1.395(7) .
C4 H4A 0.9300 .
C5 C6 1.370(6) .
C5 H5A 0.9300 .
C6 C22 1.425(5) .
C6 H6A 0.9300 .
C7 N2 1.464(4) .
C7 C8 1.529(5) .
C7 C19 1.536(5) .
C7 H7A 0.9800 .
C8 C9 1.520(6) .
C8 H8A 0.9700 .
C8 H8B 0.9700 .
C9 H9A 0.9700 .
C9 H9B 0.9700 .
C10 C23 1.425(6) .
C10 H10A 0.9300 .
C11 C18 1.372(6) .
C11 H11A 0.9300 .
C12 N1 1.292(5) .
C12 C23 1.419(6) .
C12 H12A 0.9300 .
C13 N2 1.300(5) .
C13 C14 1.419(5) .
C13 H13A 0.9300 .
C14 C15 1.421(5) .
C14 C24 1.429(5) .
C15 H15A 0.9300 .
C16 O7 1.419(6) .
C16 H16A 0.9600 .
C16 H16B 0.9600 .
C16 H16C 0.9600 .
C17 O5 1.436(5) .
C17 H17A 0.9600 .
C17 H17B 0.9600 .
C17 H17C 0.9600 .
C18 C24 1.423(5) .
C18 H18A 0.9300 .
C19 N1 1.476(5) .
C19 H19A 0.9800 .
C20 O2 1.350(7) .
C20 H20C 0.9600 .
C20 H20B 0.9600 .
C20 H20A 0.9600 .
C21 O3 1.407(5) .
C21 H21A 0.9600 .
C21 H21B 0.9600 .
C21 H21C 0.9600 .
C22 O4 1.305(4) .
C22 C23 1.415(5) .
C24 O6 1.298(4) .
C25 O1 1.417(9) .
C25 H25C 0.9600 .
C25 H25B 0.9600 .
C25 H25A 0.9600 .
N1 H1C 0.8713 .
N2 H2C 1.0290 .
O1 H1B 0.8747 .
O2 H2A 0.8759 .
O3 H3C 0.8803 .
O5 H5B 0.8710 .
O6 Dy1 2.284(3) 3_467
O7 H7B 0.8651 .

loop_
_geom_hbond_atom_site_label_D
_geom_hbond_atom_site_label_H
_geom_hbond_atom_site_label_A
_geom_hbond_distance_DH
_geom_hbond_distance_HA
_geom_hbond_distance_DA
_geom_hbond_angle_DHA
_geom_hbond_site_symmetry_A
O7 H7B Cl3 0.87 2.29 3.091(3) 154.6 6_657
O5 H5B O2 0.87 2.09 2.673(5) 123.8 8_576
O3 H3C Cl3 0.88 2.49 3.017(3) 119.0 6_657
O2 H2A O1 0.88 2.16 2.712(7) 120.5 .
O1 H1B Cl3 0.87 2.27 3.093(7) 157.3 2_564
N2 H2C Cl1 1.03 2.90 3.662(3) 131.8 3_467
N2 H2C O6 1.03 1.79 2.670(4) 141.3 .
N1 H1C Cl2 0.87 2.84 3.652(3) 156.0 .
N1 H1C O4 0.87 2.12 2.674(4) 120.8 .
